data_4331995
loop_
_publ_author_name
'Kennedy, Alan R.'
'Kirkhouse, Jennifer B. A.'
'Whyte, Lynda'

_publ_section_title
;
 Supramolecuar Motifs in s-Block Metal-Bound Sulfonated Monoazo
 Dyes:&#x00A0; The Case of Orange G
;
_journal_issue 7
_journal_name_full 'Inorganic Chemistry'
_journal_page_first 2965
_journal_page_last 2971
_journal_paper_doi 10.1021/ic0520115
_journal_volume 45
_journal_year 2006
_chemical_formula_sum 'C18 H20 N2 Na2 O10 S2'
_chemical_formula_weight 534.46
_chemical_name_systematic
;
 ?
;
_space_group_IT_number 14
_symmetry_cell_setting monoclinic
_symmetry_space_group_name_Hall '-P 2yab'
_symmetry_space_group_name_H-M 'P 1 21/a 1'
_atom_sites_solution_hydrogens geom
_atom_sites_solution_primary direct
_atom_sites_solution_secondary difmap
_audit_creation_method SHELXL-97
_cell_angle_alpha 90.00
_cell_angle_beta 93.417(2)
_cell_angle_gamma 90.00
_cell_formula_units_Z 4
_cell_length_a 9.5614(6)
_cell_length_b 11.4554(10)
_cell_length_c 20.5330(18)
_cell_measurement_temperature 123(2)
_cell_volume 2245.0(3)
_computing_data_collection 'Denzo & Collect'
_computing_structure_refinement 'SHELXL-97 (Sheldrick, 1997)'
_diffrn_ambient_temperature 123(2)
_diffrn_measured_fraction_theta_full 0.998
_diffrn_measured_fraction_theta_max 0.998
_diffrn_measurement_device_type 'Nonius Kappa CCD'
_diffrn_measurement_method 'omega and phi scans'
_diffrn_radiation_monochromator graphite
_diffrn_radiation_source 'fine-focus sealed tube'
_diffrn_radiation_type MoK\a
_diffrn_radiation_wavelength 0.71073
_diffrn_reflns_av_R_equivalents 0.0306
_diffrn_reflns_av_sigmaI/netI 0.0449
_diffrn_reflns_limit_h_max 12
_diffrn_reflns_limit_h_min -12
_diffrn_reflns_limit_k_max 14
_diffrn_reflns_limit_k_min -14
_diffrn_reflns_limit_l_max 26
_diffrn_reflns_limit_l_min -26
_diffrn_reflns_number 9991
_diffrn_reflns_theta_full 27.52
_diffrn_reflns_theta_max 27.52
_diffrn_reflns_theta_min 1.99
_diffrn_standards_decay_% 0
_diffrn_standards_number 0
_exptl_absorpt_coefficient_mu 0.335
_exptl_absorpt_correction_type none
_exptl_crystal_colour orange
_exptl_crystal_density_diffrn 1.581
_exptl_crystal_density_method 'not measured'
_exptl_crystal_description rod
_exptl_crystal_F_000 1104
_exptl_crystal_size_max 0.33
_exptl_crystal_size_mid 0.10
_exptl_crystal_size_min 0.08
_refine_diff_density_max 0.539
_refine_diff_density_min -0.443
_refine_diff_density_rms 0.061
_refine_ls_extinction_method none
_refine_ls_goodness_of_fit_ref 0.981
_refine_ls_hydrogen_treatment mixed
_refine_ls_matrix_type full
_refine_ls_number_parameters 351
_refine_ls_number_reflns 5162
_refine_ls_number_restraints 0
_refine_ls_restrained_S_all 0.981
_refine_ls_R_factor_all 0.0593
_refine_ls_R_factor_gt 0.0362
_refine_ls_shift/su_max 0.032
_refine_ls_shift/su_mean 0.002
_refine_ls_structure_factor_coef Fsqd
_refine_ls_weighting_details 'calc w=1/[\s^2^(Fo^2^)+(0.0358P)^2^+1.8426P] where P=(Fo^2^+2Fc^2^)/3'
_refine_ls_weighting_scheme calc
_refine_ls_wR_factor_gt 0.0792
_refine_ls_wR_factor_ref 0.0884
_reflns_number_gt 3912
_reflns_number_total 5162
_reflns_threshold_expression I>2\s(I)
_cod_data_source_file ic0520115sup1.cif
_cod_data_source_block newjen33
_cod_original_sg_symbol_H-M P21/a
_cod_database_code 4331995

loop_
_symmetry_equiv_pos_as_xyz
'x, y, z'
'-x+1/2, y+1/2, -z'
'-x, -y, -z'
'x-1/2, -y-1/2, z'

loop_
_atom_site_label
_atom_site_type_symbol
_atom_site_fract_x
_atom_site_fract_y
_atom_site_fract_z
_atom_site_U_iso_or_equiv
_atom_site_adp_type
_atom_site_occupancy
_atom_site_symmetry_multiplicity
_atom_site_calc_flag
_atom_site_refinement_flags
S1 S 0.08722(5) 0.55989(4) 0.18756(2) 0.01328(11) Uani 1 1 d .
S2 S -0.02612(5) 0.16684(4) 0.05305(2) 0.01899(12) Uani 1 1 d .
Na1 Na 0.23757(8) 0.60017(7) 0.03525(4) 0.01910(18) Uani 1 1 d .
Na2 Na 0.61071(8) 0.58288(7) 0.09152(4) 0.0244(2) Uani 1 1 d .
O1 O 0.23372(13) 0.56662(11) 0.21007(6) 0.0157(3) Uani 1 1 d .
O2 O -0.00830(13) 0.62852(12) 0.22450(6) 0.0181(3) Uani 1 1 d .
O3 O 0.07053(14) 0.58794(12) 0.11738(6) 0.0183(3) Uani 1 1 d .
O4 O -0.0851(2) 0.05256(13) 0.06261(7) 0.0379(4) Uani 1 1 d .
O5 O 0.12128(17) 0.1619(2) 0.04298(9) 0.0678(8) Uani 1 1 d .
O6 O -0.10223(17) 0.23132(13) 0.00186(7) 0.0298(4) Uani 1 1 d .
O7 O -0.05552(15) 0.38034(13) 0.42679(6) 0.0227(3) Uani 1 1 d .
O8 O 0.16784(17) 0.43524(15) -0.03368(8) 0.0253(4) Uani 1 1 d .
O9 O 0.39743(16) 0.68343(14) 0.12139(7) 0.0223(3) Uani 1 1 d .
O10 O 0.69825(17) 0.57688(16) 0.19738(8) 0.0325(4) Uani 1 1 d .
N1 N 0.10215(16) 0.47936(14) 0.32794(7) 0.0140(3) Uani 1 1 d .
N2 N 0.12962(17) 0.51289(15) 0.38812(8) 0.0166(3) Uani 1 1 d .
C1 C 0.02989(18) 0.41108(16) 0.19254(9) 0.0136(4) Uani 1 1 d .
C2 C 0.02189(19) 0.35317(17) 0.13339(9) 0.0146(4) Uani 1 1 d .
H1 H 0.0565 0.3900 0.0961 0.018 Uiso 1 1 calc R
C3 C -0.03596(19) 0.24182(17) 0.12746(9) 0.0152(4) Uani 1 1 d .
C4 C -0.09317(19) 0.19003(17) 0.18005(9) 0.0165(4) Uani 1 1 d .
H2 H -0.1385 0.1165 0.1752 0.020 Uiso 1 1 calc R
C4A C -0.08451(19) 0.24592(17) 0.24063(9) 0.0150(4) Uani 1 1 d .
C5 C -0.1451(2) 0.18747(18) 0.29472(9) 0.0188(4) Uani 1 1 d .
H3 H -0.1895 0.1140 0.2874 0.023 Uiso 1 1 calc R
C6 C -0.1406(2) 0.23379(18) 0.35500(9) 0.0194(4) Uani 1 1 d .
H4 H -0.1871 0.1953 0.3885 0.023 Uiso 1 1 calc R
C7 C -0.06641(19) 0.34051(18) 0.36936(9) 0.0169(4) Uani 1 1 d .
C8 C 0.00340(19) 0.39791(16) 0.31644(9) 0.0141(4) Uani 1 1 d .
C8A C -0.01634(18) 0.35516(16) 0.24967(9) 0.0137(4) Uani 1 1 d .
C9 C 0.2459(2) 0.58535(17) 0.40463(9) 0.0180(4) Uani 1 1 d .
C10 C 0.3080(2) 0.65451(18) 0.35909(10) 0.0223(4) Uani 1 1 d .
H6 H 0.2750 0.6533 0.3145 0.027 Uiso 1 1 calc R
C11 C 0.4190(2) 0.7253(2) 0.37997(10) 0.0289(5) Uani 1 1 d .
H7 H 0.4626 0.7735 0.3494 0.035 Uiso 1 1 calc R
C12 C 0.4674(2) 0.7268(2) 0.44523(11) 0.0350(6) Uani 1 1 d .
H8 H 0.5436 0.7759 0.4591 0.042 Uiso 1 1 calc R
C13 C 0.4043(2) 0.6567(2) 0.49001(11) 0.0326(6) Uani 1 1 d .
H9 H 0.4377 0.6576 0.5345 0.039 Uiso 1 1 calc R
C14 C 0.2931(2) 0.5853(2) 0.47027(10) 0.0244(5) Uani 1 1 d .
H10 H 0.2496 0.5371 0.5008 0.029 Uiso 1 1 calc R
C15 C 0.6120(2) 0.5861(2) 0.25242(11) 0.0292(5) Uani 1 1 d .
C16 C 0.6648(3) 0.5124(3) 0.30865(13) 0.0371(6) Uani 1 1 d .
H5 H 0.075(3) 0.478(2) 0.4196(12) 0.038(7) Uiso 1 1 d .
H11 H 0.171(4) 0.372(3) -0.0139(17) 0.073(12) Uiso 1 1 d .
H12 H 0.104(3) 0.428(3) -0.0581(15) 0.057(10) Uiso 1 1 d .
H13 H 0.355(3) 0.654(2) 0.1540(13) 0.042(8) Uiso 1 1 d .
H14 H 0.429(3) 0.745(3) 0.1349(14) 0.051(9) Uiso 1 1 d .
H15 H 0.776(3) 0.590(2) 0.2139(13) 0.048(9) Uiso 1 1 d .
H16 H 0.513(3) 0.563(2) 0.2377(11) 0.034(7) Uiso 1 1 d .
H17 H 0.608(3) 0.667(2) 0.2653(12) 0.038(7) Uiso 1 1 d .
H18 H 0.675(3) 0.429(3) 0.2967(13) 0.047(8) Uiso 1 1 d .
H19 H 0.759(3) 0.540(2) 0.3249(12) 0.042(7) Uiso 1 1 d .
H20 H 0.605(3) 0.517(2) 0.3446(13) 0.041(7) Uiso 1 1 d .

loop_
_atom_site_aniso_label
_atom_site_aniso_U_11
_atom_site_aniso_U_22
_atom_site_aniso_U_33
_atom_site_aniso_U_23
_atom_site_aniso_U_13
_atom_site_aniso_U_12
S1 0.0135(2) 0.0123(2) 0.0139(2) 0.00070(18) -0.00056(17) -0.00112(18)
S2 0.0203(2) 0.0194(3) 0.0169(2) -0.0069(2) -0.00159(18) 0.0034(2)
Na1 0.0204(4) 0.0188(4) 0.0182(4) 0.0014(3) 0.0017(3) -0.0028(3)
Na2 0.0193(4) 0.0290(5) 0.0250(4) 0.0034(4) 0.0012(3) -0.0002(4)
O1 0.0127(6) 0.0178(7) 0.0164(6) 0.0006(5) -0.0009(5) -0.0021(5)
O2 0.0165(7) 0.0145(7) 0.0233(7) -0.0011(6) 0.0013(5) 0.0024(6)
O3 0.0190(7) 0.0190(7) 0.0164(7) 0.0037(6) -0.0032(5) -0.0043(6)
O4 0.0770(13) 0.0142(8) 0.0208(8) -0.0023(6) -0.0111(8) -0.0042(8)
O5 0.0198(9) 0.128(2) 0.0551(12) -0.0662(13) 0.0020(8) 0.0079(11)
O6 0.0543(10) 0.0198(8) 0.0150(7) 0.0003(6) -0.0013(7) 0.0059(7)
O7 0.0276(8) 0.0268(8) 0.0138(7) -0.0003(6) 0.0036(6) -0.0035(6)
O8 0.0208(8) 0.0261(9) 0.0280(8) -0.0038(7) -0.0068(7) 0.0019(7)
O9 0.0241(8) 0.0181(8) 0.0247(8) -0.0013(7) 0.0019(6) -0.0067(7)
O10 0.0181(8) 0.0497(11) 0.0295(9) -0.0036(8) -0.0003(7) 0.0002(8)
N1 0.0144(8) 0.0126(8) 0.0148(8) -0.0021(6) -0.0011(6) 0.0034(6)
N2 0.0168(8) 0.0181(9) 0.0147(8) -0.0016(7) 0.0006(7) -0.0007(7)
C1 0.0108(8) 0.0136(9) 0.0164(9) -0.0002(7) -0.0002(7) 0.0000(7)
C2 0.0137(9) 0.0158(10) 0.0145(9) 0.0006(7) 0.0019(7) 0.0013(8)
C3 0.0136(9) 0.0160(10) 0.0160(9) -0.0026(7) -0.0008(7) 0.0020(8)
C4 0.0154(9) 0.0121(9) 0.0216(10) -0.0007(8) -0.0011(7) -0.0004(8)
C4A 0.0133(9) 0.0157(10) 0.0160(9) 0.0004(8) 0.0001(7) -0.0001(8)
C5 0.0184(10) 0.0162(10) 0.0219(10) 0.0027(8) 0.0011(8) -0.0038(8)
C6 0.0194(10) 0.0208(11) 0.0182(10) 0.0054(8) 0.0037(8) -0.0022(8)
C7 0.0154(9) 0.0196(10) 0.0157(9) 0.0024(8) 0.0004(7) 0.0025(8)
C8 0.0136(9) 0.0135(9) 0.0152(9) 0.0001(7) 0.0006(7) 0.0027(7)
C8A 0.0101(9) 0.0154(10) 0.0155(9) 0.0001(7) 0.0002(7) 0.0012(7)
C9 0.0154(9) 0.0186(10) 0.0197(10) -0.0065(8) 0.0001(8) 0.0005(8)
C10 0.0259(11) 0.0231(11) 0.0180(10) -0.0042(8) 0.0016(8) -0.0035(9)
C11 0.0317(12) 0.0303(13) 0.0252(11) -0.0059(10) 0.0059(9) -0.0123(10)
C12 0.0314(12) 0.0443(15) 0.0293(12) -0.0108(11) 0.0013(10) -0.0174(11)
C13 0.0299(12) 0.0477(15) 0.0194(10) -0.0061(10) -0.0051(9) -0.0099(11)
C14 0.0239(11) 0.0308(12) 0.0185(10) -0.0033(9) 0.0013(8) -0.0039(9)
C15 0.0231(12) 0.0324(14) 0.0324(12) 0.0049(11) 0.0030(9) 0.0042(10)
C16 0.0294(14) 0.0408(16) 0.0411(15) 0.0120(12) 0.0021(12) 0.0077(12)

loop_
_atom_type_symbol
_atom_type_description
_atom_type_scat_dispersion_real
_atom_type_scat_dispersion_imag
_atom_type_scat_source
S S 0.1246 0.1234 'International Tables Vol C Tables 4.2.6.8 and 6.1.1.4'
Na Na 0.0362 0.0249 'International Tables Vol C Tables 4.2.6.8 and 6.1.1.4'
O O 0.0106 0.0060 'International Tables Vol C Tables 4.2.6.8 and 6.1.1.4'
N N 0.0061 0.0033 'International Tables Vol C Tables 4.2.6.8 and 6.1.1.4'
C C 0.0033 0.0016 'International Tables Vol C Tables 4.2.6.8 and 6.1.1.4'
H H 0.0000 0.0000 'International Tables Vol C Tables 4.2.6.8 and 6.1.1.4'

loop_
_geom_angle_atom_site_label_1
_geom_angle_atom_site_label_2
_geom_angle_atom_site_label_3
_geom_angle
_geom_angle_site_symmetry_1
_geom_angle_site_symmetry_3
O1 S1 O2 115.47(8) . .
O1 S1 O3 110.22(8) . .
O2 S1 O3 110.92(8) . .
O1 S1 C1 108.94(8) . .
O2 S1 C1 106.30(8) . .
O3 S1 C1 104.28(8) . .
O5 S2 O4 112.22(13) . .
O5 S2 O6 111.76(12) . .
O4 S2 O6 112.25(10) . .
O5 S2 C3 104.33(9) . .
O4 S2 C3 106.44(9) . .
O6 S2 C3 109.34(9) . .
O5 S2 Na2 92.91(7) . 2_545
O4 S2 Na2 76.87(6) . 2_545
O6 S2 Na2 52.15(6) . 2_545
C3 S2 Na2 159.14(7) . 2_545
O5 S2 Na2 67.27(11) . 4_565
O4 S2 Na2 47.00(8) . 4_565
O6 S2 Na2 144.19(6) . 4_565
C3 S2 Na2 105.20(7) . 4_565
Na2 S2 Na2 92.13(2) 2_545 4_565
O5 Na1 O3 164.88(8) 2 .
O5 Na1 O6 81.84(7) 2 3_565
O3 Na1 O6 84.37(5) . 3_565
O5 Na1 O8 89.10(8) 2 .
O3 Na1 O8 101.15(6) . .
O6 Na1 O8 108.27(6) 3_565 .
O5 Na1 O9 91.02(7) 2 .
O3 Na1 O9 85.88(5) . .
O6 Na1 O9 102.39(6) 3_565 .
O8 Na1 O9 149.02(7) . .
O5 Na1 O4 87.29(7) 2 4_665
O3 Na1 O4 105.97(6) . 4_665
O6 Na1 O4 168.51(7) 3_565 4_665
O8 Na1 O4 75.13(6) . 4_665
O9 Na1 O4 73.93(5) . 4_665
O5 Na1 Na2 68.53(5) 2 .
O3 Na1 Na2 116.70(4) . .
O6 Na1 Na2 129.05(5) 3_565 .
O8 Na1 Na2 111.55(5) . .
O9 Na1 Na2 41.23(4) . .
O4 Na1 Na2 41.84(4) 4_665 .
O5 Na1 Na2 53.52(7) 2 3_665
O3 Na1 Na2 140.09(5) . 3_665
O6 Na1 Na2 117.02(4) 3_565 3_665
O8 Na1 Na2 41.93(4) . 3_665
O9 Na1 Na2 118.17(4) . 3_665
O4 Na1 Na2 57.88(4) 4_665 3_665
Na2 Na1 Na2 77.16(2) . 3_665
O5 Na1 Na2 97.13(7) 2 4_575
O3 Na1 Na2 67.98(4) . 4_575
O6 Na1 Na2 37.40(4) 3_565 4_575
O8 Na1 Na2 142.44(5) . 4_575
O9 Na1 Na2 68.18(4) . 4_575
O4 Na1 Na2 141.89(5) 4_665 4_575
Na2 Na1 Na2 105.14(2) . 4_575
Na2 Na1 Na2 148.29(3) 3_665 4_575
O10 Na2 O9 92.24(6) . .
O10 Na2 O4 116.00(6) . 4_665
O9 Na2 O4 74.11(6) . 4_665
O10 Na2 O8 100.20(6) . 3_665
O9 Na2 O8 154.09(7) . 3_665
O4 Na2 O8 118.96(6) 4_665 3_665
O10 Na2 O6 136.58(7) . 2
O9 Na2 O6 83.43(6) . 2
O4 Na2 O6 104.29(6) 4_665 2
O8 Na2 O6 71.88(6) 3_665 2
O10 Na2 O5 105.80(6) . 4_665
O9 Na2 O5 124.83(6) . 4_665
O4 Na2 O5 50.98(5) 4_665 4_665
O8 Na2 O5 73.51(5) 3_665 4_665
O6 Na2 O5 112.01(5) 2 4_665
O10 Na2 S2 163.05(6) . 2
O9 Na2 S2 85.55(4) . 2
O4 Na2 S2 79.58(4) 4_665 2
O8 Na2 S2 75.93(5) 3_665 2
O6 Na2 S2 26.47(3) 2 2
O5 Na2 S2 89.10(4) 4_665 2
O10 Na2 S2 109.08(5) . 4_665
O9 Na2 S2 98.44(5) . 4_665
O4 Na2 S2 25.23(4) 4_665 4_665
O8 Na2 S2 98.80(5) 3_665 4_665
O6 Na2 S2 114.30(4) 2 4_665
O5 Na2 S2 26.42(3) 4_665 4_665
S2 Na2 S2 87.87(2) 2 4_665
O10 Na2 Na1 126.34(5) . .
O9 Na2 Na1 41.40(4) . .
O4 Na2 Na1 41.88(4) 4_665 .
O8 Na2 Na1 133.40(5) 3_665 .
O6 Na2 Na1 75.11(4) 2 .
O5 Na2 Na1 89.84(4) 4_665 .
S2 Na2 Na1 60.25(2) 2 .
S2 Na2 Na1 66.44(2) 4_665 .
O10 Na2 Na1 121.01(5) . 3_665
O9 Na2 Na1 143.90(5) . 3_665
O4 Na2 Na1 78.41(5) 4_665 3_665
O8 Na2 Na1 40.56(4) 3_665 3_665
O6 Na2 Na1 81.14(4) 2 3_665
O5 Na2 Na1 37.81(3) 4_665 3_665
S2 Na2 Na1 66.65(2) 2 3_665
S2 Na2 Na1 59.73(2) 4_665 3_665
Na1 Na2 Na1 102.84(2) . 3_665
O10 Na2 Na1 101.60(5) . 4_675
O9 Na2 Na1 85.25(5) . 4_675
O4 Na2 Na1 137.21(5) 4_665 4_675
O8 Na2 Na1 70.09(5) 3_665 4_675
O6 Na2 Na1 35.06(4) 2 4_675
O5 Na2 Na1 137.49(4) 4_665 4_675
S2 Na2 Na1 61.49(2) 2 4_675
S2 Na2 Na1 148.87(3) 4_665 4_675
Na1 Na2 Na1 99.45(2) . 4_675
Na1 Na2 Na1 99.89(2) 3_665 4_675
S1 O3 Na1 131.49(8) . .
S2 O4 Na2 107.77(10) . 4_565
S2 O4 Na1 151.30(10) . 4_565
Na2 O4 Na1 96.28(6) 4_565 4_565
S2 O5 Na1 137.96(10) . 2_545
S2 O5 Na2 86.31(12) . 4_565
Na1 O5 Na2 88.67(8) 2_545 4_565
S2 O6 Na1 150.78(9) . 3_565
S2 O6 Na2 101.38(8) . 2_545
Na1 O6 Na2 107.53(6) 3_565 2_545
Na1 O8 Na2 97.50(6) . 3_665
Na1 O8 H11 113(2) . .
Na2 O8 H11 99(2) 3_665 .
Na1 O8 H12 129(2) . .
Na2 O8 H12 110(2) 3_665 .
H11 O8 H12 103(3) . .
Na2 O9 Na1 97.38(6) . .
Na2 O9 H13 116.4(18) . .
Na1 O9 H13 96.3(17) . .
Na2 O9 H14 101(2) . .
Na1 O9 H14 142(2) . .
H13 O9 H14 105(3) . .
C15 O10 Na2 123.34(14) . .
C15 O10 H15 102(2) . .
Na2 O10 H15 132(2) . .
N2 N1 C8 118.18(16) . .
N1 N2 C9 120.74(16) . .
N1 N2 H5 115.9(15) . .
C9 N2 H5 122.9(15) . .
C2 C1 C8A 120.16(17) . .
C2 C1 S1 114.01(14) . .
C8A C1 S1 125.63(14) . .
C1 C2 C3 121.15(17) . .
C1 C2 H1 119.4 . .
C3 C2 H1 119.4 . .
C4 C3 C2 120.09(17) . .
C4 C3 S2 121.05(15) . .
C2 C3 S2 118.77(14) . .
C3 C4 C4A 119.78(18) . .
C3 C4 H2 120.1 . .
C4A C4 H2 120.1 . .
C4 C4A C8A 121.55(17) . .
C4 C4A C5 117.78(17) . .
C8A C4A C5 120.65(17) . .
C6 C5 C4A 122.09(18) . .
C6 C5 H3 119.0 . .
C4A C5 H3 119.0 . .
C5 C6 C7 120.90(18) . .
C5 C6 H4 119.5 . .
C7 C6 H4 119.5 . .
O7 C7 C6 120.79(17) . .
O7 C7 C8 120.98(18) . .
C6 C7 C8 118.13(17) . .
N1 C8 C8A 116.80(16) . .
N1 C8 C7 122.00(16) . .
C8A C8 C7 120.52(17) . .
C4A C8A C1 116.76(16) . .
C4A C8A C8 116.90(16) . .
C1 C8A C8 126.32(17) . .
C10 C9 C14 121.69(19) . .
C10 C9 N2 122.44(17) . .
C14 C9 N2 115.85(18) . .
C11 C10 C9 118.52(19) . .
C11 C10 H6 120.7 . .
C9 C10 H6 120.7 . .
C10 C11 C12 120.7(2) . .
C10 C11 H7 119.6 . .
C12 C11 H7 119.6 . .
C13 C12 C11 119.9(2) . .
C13 C12 H8 120.1 . .
C11 C12 H8 120.1 . .
C14 C13 C12 120.4(2) . .
C14 C13 H9 119.8 . .
C12 C13 H9 119.8 . .
C13 C14 C9 118.8(2) . .
C13 C14 H10 120.6 . .
C9 C14 H10 120.6 . .
O10 C15 C16 112.4(2) . .
O10 C15 H16 108.4(14) . .
C16 C15 H16 110.5(14) . .
O10 C15 H17 108.5(15) . .
C16 C15 H17 110.4(15) . .
H16 C15 H17 107(2) . .
C15 C16 H18 112.8(16) . .
C15 C16 H19 109.5(15) . .
H18 C16 H19 107(2) . .
C15 C16 H20 111.9(16) . .
H18 C16 H20 108(2) . .
H19 C16 H20 107(2) . .

loop_
_geom_bond_atom_site_label_1
_geom_bond_atom_site_label_2
_geom_bond_distance
_geom_bond_site_symmetry_2
S1 O1 1.4507(13) .
S1 O2 1.4526(14) .
S1 O3 1.4757(13) .
S1 C1 1.7953(19) .
S2 O5 1.4377(17) .
S2 O4 1.4433(17) .
S2 O6 1.4452(15) .
S2 C3 1.7602(19) .
S2 Na2 3.1787(9) 2_545
S2 Na2 3.2241(10) 4_565
Na1 O5 2.2716(18) 2
Na1 O3 2.3949(15) .
Na1 O6 2.4216(17) 3_565
Na1 O8 2.4300(18) .
Na1 O9 2.4601(17) .
Na1 O4 2.4777(18) 4_665
Na1 Na2 3.6894(11) .
Na1 Na2 3.7049(11) 3_665
Na1 Na2 4.0195(12) 4_575
Na2 O10 2.2833(18) .
Na2 O9 2.4517(17) .
Na2 O4 2.4760(19) 4_665
Na2 O8 2.4972(18) 3_665
Na2 O6 2.5604(17) 2
Na2 O5 2.980(3) 4_665
Na2 S2 3.1787(9) 2
Na2 S2 3.2241(10) 4_665
Na2 Na1 3.7049(11) 3_665
Na2 Na1 4.0195(12) 4_675
O4 Na2 2.4760(19) 4_565
O4 Na1 2.4777(18) 4_565
O5 Na1 2.2716(18) 2_545
O5 Na2 2.980(3) 4_565
O6 Na1 2.4216(17) 3_565
O6 Na2 2.5604(16) 2_545
O7 C7 1.263(2) .
O8 Na2 2.4972(18) 3_665
O8 H11 0.83(4) .
O8 H12 0.77(3) .
O9 H13 0.87(3) .
O9 H14 0.81(3) .
O10 C15 1.442(3) .
O10 H15 0.81(3) .
N1 N2 1.306(2) .
N1 C8 1.338(2) .
N2 C9 1.413(3) .
N2 H5 0.94(3) .
C1 C2 1.382(3) .
C1 C8A 1.430(2) .
C2 C3 1.393(3) .
C2 H1 0.9500 .
C3 C4 1.374(3) .
C4 C4A 1.397(3) .
C4 H2 0.9500 .
C4A C8A 1.418(3) .
C4A C5 1.447(3) .
C5 C6 1.345(3) .
C5 H3 0.9500 .
C6 C7 1.435(3) .
C6 H4 0.9500 .
C7 C8 1.465(3) .
C8 C8A 1.457(2) .
C9 C10 1.386(3) .
C9 C14 1.395(3) .
C10 C11 1.384(3) .
C10 H6 0.9500 .
C11 C12 1.392(3) .
C11 H7 0.9500 .
C12 C13 1.386(3) .
C12 H8 0.9500 .
C13 C14 1.383(3) .
C13 H9 0.9500 .
C14 H10 0.9500 .
C15 C16 1.494(3) .
C15 H16 1.01(2) .
C15 H17 0.97(3) .
C16 H18 1.00(3) .
C16 H19 1.00(3) .
C16 H20 0.96(3) .

loop_
_geom_torsion_atom_site_label_1
_geom_torsion_atom_site_label_2
_geom_torsion_atom_site_label_3
_geom_torsion_atom_site_label_4
_geom_torsion
_geom_torsion_site_symmetry_1
_geom_torsion_site_symmetry_4
O5 Na1 Na2 O10 159.00(10) 2 .
O3 Na1 Na2 O10 -5.44(9) . .
O6 Na1 Na2 O10 100.03(8) 3_565 .
O8 Na1 Na2 O10 -120.99(8) . .
O9 Na1 Na2 O10 40.46(9) . .
O4 Na1 Na2 O10 -89.70(9) 4_665 .
Na2 Na1 Na2 O10 -145.44(8) 3_665 .
Na2 Na1 Na2 O10 67.19(7) 4_575 .
O5 Na1 Na2 O9 118.54(10) 2 .
O3 Na1 Na2 O9 -45.89(7) . .
O6 Na1 Na2 O9 59.57(8) 3_565 .
O8 Na1 Na2 O9 -161.45(8) . .
O4 Na1 Na2 O9 -130.16(9) 4_665 .
Na2 Na1 Na2 O9 174.10(7) 3_665 .
Na2 Na1 Na2 O9 26.73(6) 4_575 .
O5 Na1 Na2 O4 -111.30(10) 2 4_665
O3 Na1 Na2 O4 84.26(7) . 4_665
O6 Na1 Na2 O4 -170.27(8) 3_565 4_665
O8 Na1 Na2 O4 -31.29(7) . 4_665
O9 Na1 Na2 O4 130.16(9) . 4_665
Na2 Na1 Na2 O4 -55.74(6) 3_665 4_665
Na2 Na1 Na2 O4 156.89(6) 4_575 4_665
O5 Na1 Na2 O8 -24.53(10) 2 3_665
O3 Na1 Na2 O8 171.03(8) . 3_665
O6 Na1 Na2 O8 -83.50(9) 3_565 3_665
O8 Na1 Na2 O8 55.48(11) . 3_665
O9 Na1 Na2 O8 -143.07(9) . 3_665
O4 Na1 Na2 O8 86.77(9) 4_665 3_665
Na2 Na1 Na2 O8 31.03(6) 3_665 3_665
Na2 Na1 Na2 O8 -116.34(7) 4_575 3_665
O5 Na1 Na2 O6 21.50(8) 2 2
O3 Na1 Na2 O6 -142.94(6) . 2
O6 Na1 Na2 O6 -37.48(5) 3_565 2
O8 Na1 Na2 O6 101.50(6) . 2
O9 Na1 Na2 O6 -97.05(7) . 2
O4 Na1 Na2 O6 132.79(7) 4_665 2
Na2 Na1 Na2 O6 77.05(4) 3_665 2
Na2 Na1 Na2 O6 -70.32(5) 4_575 2
O5 Na1 Na2 O5 -91.37(8) 2 4_665
O3 Na1 Na2 O5 104.20(6) . 4_665
O6 Na1 Na2 O5 -150.34(6) 3_565 4_665
O8 Na1 Na2 O5 -11.36(6) . 4_665
O9 Na1 Na2 O5 150.09(7) . 4_665
O4 Na1 Na2 O5 19.93(6) 4_665 4_665
Na2 Na1 Na2 O5 -35.81(3) 3_665 4_665
Na2 Na1 Na2 O5 176.82(4) 4_575 4_665
O5 Na1 Na2 S2 -2.32(8) 2 2
O3 Na1 Na2 S2 -166.75(5) . 2
O6 Na1 Na2 S2 -61.29(6) 3_565 2
O8 Na1 Na2 S2 77.69(5) . 2
O9 Na1 Na2 S2 -120.86(7) . 2
O4 Na1 Na2 S2 108.98(6) 4_665 2
Na2 Na1 Na2 S2 53.244(19) 3_665 2
Na2 Na1 Na2 S2 -94.13(3) 4_575 2
O5 Na1 Na2 S2 -103.99(8) 2 4_665
O3 Na1 Na2 S2 91.57(5) . 4_665
O6 Na1 Na2 S2 -162.97(6) 3_565 4_665
O8 Na1 Na2 S2 -23.99(5) . 4_665
O9 Na1 Na2 S2 137.46(7) . 4_665
O4 Na1 Na2 S2 7.30(6) 4_665 4_665
Na2 Na1 Na2 S2 -48.436(17) 3_665 4_665
Na2 Na1 Na2 S2 164.19(2) 4_575 4_665
O5 Na1 Na2 Na1 -55.56(8) 2 3_665
O3 Na1 Na2 Na1 140.00(5) . 3_665
O6 Na1 Na2 Na1 -114.53(6) 3_565 3_665
O8 Na1 Na2 Na1 24.45(5) . 3_665
O9 Na1 Na2 Na1 -174.10(7) . 3_665
O4 Na1 Na2 Na1 55.74(6) 4_665 3_665
Na2 Na1 Na2 Na1 0.0 3_665 3_665
Na2 Na1 Na2 Na1 -147.37(3) 4_575 3_665
O5 Na1 Na2 Na1 46.95(8) 2 4_675
O3 Na1 Na2 Na1 -117.49(5) . 4_675
O6 Na1 Na2 Na1 -12.02(6) 3_565 4_675
O8 Na1 Na2 Na1 126.96(5) . 4_675
O9 Na1 Na2 Na1 -71.59(7) . 4_675
O4 Na1 Na2 Na1 158.25(6) 4_665 4_675
Na2 Na1 Na2 Na1 102.51(2) 3_665 4_675
Na2 Na1 Na2 Na1 -44.86(4) 4_575 4_675
O1 S1 O3 Na1 14.80(13) . .
O2 S1 O3 Na1 143.97(10) . .
C1 S1 O3 Na1 -101.99(11) . .
O5 Na1 O3 S1 -115.6(3) 2 .
O6 Na1 O3 S1 -139.94(11) 3_565 .
O8 Na1 O3 S1 112.50(11) . .
O9 Na1 O3 S1 -37.03(11) . .
O4 Na1 O3 S1 34.95(12) 4_665 .
Na2 Na1 O3 S1 -8.71(12) . .
Na2 Na1 O3 S1 93.63(11) 3_665 .
Na2 Na1 O3 S1 -105.14(11) 4_575 .
O5 S2 O4 Na2 17.88(12) . 4_565
O6 S2 O4 Na2 144.74(8) . 4_565
C3 S2 O4 Na2 -95.66(9) . 4_565
Na2 S2 O4 Na2 105.65(7) 2_545 4_565
O5 S2 O4 Na1 -127.7(2) . 4_565
O6 S2 O4 Na1 -0.8(3) . 4_565
C3 S2 O4 Na1 118.8(2) . 4_565
Na2 S2 O4 Na1 -39.9(2) 2_545 4_565
Na2 S2 O4 Na1 -145.5(3) 4_565 4_565
O4 S2 O5 Na1 69.8(3) . 2_545
O6 S2 O5 Na1 -57.3(3) . 2_545
C3 S2 O5 Na1 -175.4(2) . 2_545
Na2 S2 O5 Na1 -7.2(2) 2_545 2_545
Na2 S2 O5 Na1 83.9(2) 4_565 2_545
O4 S2 O5 Na2 -14.09(9) . 4_565
O6 S2 O5 Na2 -141.22(8) . 4_565
C3 S2 O5 Na2 100.74(8) . 4_565
Na2 S2 O5 Na2 -91.09(4) 2_545 4_565
O5 S2 O6 Na1 -112.3(2) . 3_565
O4 S2 O6 Na1 120.5(2) . 3_565
C3 S2 O6 Na1 2.7(2) . 3_565
Na2 S2 O6 Na1 171.6(3) 2_545 3_565
Na2 S2 O6 Na1 166.73(12) 4_565 3_565
O5 S2 O6 Na2 76.06(11) . 2_545
O4 S2 O6 Na2 -51.05(11) . 2_545
C3 S2 O6 Na2 -168.94(8) . 2_545
Na2 S2 O6 Na2 -4.86(16) 4_565 2_545
O5 Na1 O8 Na2 29.29(7) 2 3_665
O3 Na1 O8 Na2 -161.91(6) . 3_665
O6 Na1 O8 Na2 110.39(7) 3_565 3_665
O9 Na1 O8 Na2 -61.18(14) . 3_665
O4 Na1 O8 Na2 -58.15(6) 4_665 3_665
Na2 Na1 O8 Na2 -37.14(7) . 3_665
Na2 Na1 O8 Na2 129.84(6) 4_575 3_665
O10 Na2 O9 Na1 -148.46(7) . .
O4 Na2 O9 Na1 -32.04(5) 4_665 .
O8 Na2 O9 Na1 92.45(15) 3_665 .
O6 Na2 O9 Na1 74.89(6) 2 .
O5 Na2 O9 Na1 -37.41(8) 4_665 .
S2 Na2 O9 Na1 48.38(5) 2 .
S2 Na2 O9 Na1 -38.79(5) 4_665 .
Na1 Na2 O9 Na1 9.79(11) 3_665 .
Na1 Na2 O9 Na1 110.09(5) 4_675 .
O5 Na1 O9 Na2 -54.85(8) 2 .
O3 Na1 O9 Na2 139.97(6) . .
O6 Na1 O9 Na2 -136.72(6) 3_565 .
O8 Na1 O9 Na2 35.09(14) . .
O4 Na1 O9 Na2 32.04(6) 4_665 .
Na2 Na1 O9 Na2 -6.52(8) 3_665 .
Na2 Na1 O9 Na2 -152.12(6) 4_575 .
O9 Na2 O10 C15 21.79(18) . .
O4 Na2 O10 C15 -51.60(19) 4_665 .
O8 Na2 O10 C15 178.97(17) 3_665 .
O6 Na2 O10 C15 104.61(18) 2 .
O5 Na2 O10 C15 -105.44(17) 4_665 .
S2 Na2 O10 C15 103.9(2) 2 .
S2 Na2 O10 C15 -77.93(18) 4_665 .
Na1 Na2 O10 C15 -3.6(2) . .
Na1 Na2 O10 C15 -143.45(16) 3_665 .
Na1 Na2 O10 C15 107.41(17) 4_675 .
C8 N1 N2 C9 170.65(17) . .
O1 S1 C1 C2 -101.70(14) . .
O2 S1 C1 C2 133.26(14) . .
O3 S1 C1 C2 15.98(16) . .
O1 S1 C1 C8A 83.51(17) . .
O2 S1 C1 C8A -41.52(18) . .
O3 S1 C1 C8A -158.81(15) . .
C8A C1 C2 C3 2.6(3) . .
S1 C1 C2 C3 -172.53(14) . .
C1 C2 C3 C4 3.5(3) . .
C1 C2 C3 S2 -173.33(14) . .
O5 S2 C3 C4 -119.45(19) . .
O4 S2 C3 C4 -0.61(19) . .
O6 S2 C3 C4 120.86(16) . .
Na2 S2 C3 C4 95.7(2) 2_545 .
Na2 S2 C3 C4 -49.56(16) 4_565 .
O5 S2 C3 C2 57.33(19) . .
O4 S2 C3 C2 176.17(15) . .
O6 S2 C3 C2 -62.36(17) . .
Na2 S2 C3 C2 -87.5(2) 2_545 .
Na2 S2 C3 C2 127.22(14) 4_565 .
C2 C3 C4 C4A -4.4(3) . .
S2 C3 C4 C4A 172.33(14) . .
C3 C4 C4A C8A -0.7(3) . .
C3 C4 C4A C5 -179.42(17) . .
C4 C4A C5 C6 179.27(18) . .
C8A C4A C5 C6 0.5(3) . .
C4A C5 C6 C7 -4.3(3) . .
C5 C6 C7 O7 -175.92(19) . .
C5 C6 C7 C8 0.4(3) . .
N2 N1 C8 C8A -174.88(16) . .
N2 N1 C8 C7 -4.3(3) . .
O7 C7 C8 N1 13.3(3) . .
C6 C7 C8 N1 -162.97(18) . .
O7 C7 C8 C8A -176.48(17) . .
C6 C7 C8 C8A 7.2(3) . .
C4 C4A C8A C1 6.4(3) . .
C5 C4A C8A C1 -174.87(17) . .
C4 C4A C8A C8 -171.84(17) . .
C5 C4A C8A C8 6.9(3) . .
C2 C1 C8A C4A -7.3(3) . .
S1 C1 C8A C4A 167.18(14) . .
C2 C1 C8A C8 170.78(17) . .
S1 C1 C8A C8 -14.7(3) . .
N1 C8 C8A C4A 160.05(16) . .
C7 C8 C8A C4A -10.6(3) . .
N1 C8 C8A C1 -18.0(3) . .
C7 C8 C8A C1 171.28(17) . .
N1 N2 C9 C10 21.6(3) . .
N1 N2 C9 C14 -159.87(18) . .
C14 C9 C10 C11 -0.3(3) . .
N2 C9 C10 C11 178.16(19) . .
C9 C10 C11 C12 0.2(3) . .
C10 C11 C12 C13 0.1(4) . .
C11 C12 C13 C14 -0.2(4) . .
C12 C13 C14 C9 0.0(4) . .
C10 C9 C14 C13 0.2(3) . .
N2 C9 C14 C13 -178.3(2) . .
Na2 O10 C15 C16 144.76(18) . .
